data_7238969
loop_
_publ_author_name
'Griesbeck, Axel G.'
'Schlundt, Viktor'
'Neud\"orfl, J\"org M.'

_publ_section_title
;
 Functionalized polar 1,2,4-trioxanes as building blocks by singlet
 oxygenation of 4-hydroxy tiglic acid using the solvent deuterium isotope
 trick
;
_journal_issue 20
_journal_name_full 'RSC Advances'
_journal_page_first 7265
_journal_paper_doi 10.1039/c3ra40555a
_journal_volume 3
_journal_year 2013
_chemical_formula_moiety 'C12 H18 O5'
_chemical_formula_sum 'C12 H18 O5'
_chemical_formula_weight 242.26
_space_group_IT_number 2
_space_group_name_Hall '-P 1'
_space_group_name_H-M_alt 'P -1'
_symmetry_cell_setting triclinic
_symmetry_space_group_name_H-M 'P -1'
_atom_sites_solution_hydrogens geom
_atom_sites_solution_primary direct
_atom_sites_solution_secondary difmap
_audit_creation_method SHELXL-97
_cell_angle_alpha 92.206(18)
_cell_angle_beta 90.083(15)
_cell_angle_gamma 115.426(14)
_cell_formula_units_Z 2
_cell_length_a 6.0548(19)
_cell_length_b 6.2630(16)
_cell_length_c 17.151(5)
_cell_measurement_reflns_used 3140
_cell_measurement_temperature 100(2)
_cell_measurement_theta_max 27.00
_cell_measurement_theta_min 1.19
_cell_volume 586.8(3)
_computing_cell_refinement 'Nonius DENZO (Otwinowski, Minor 1997)'
_computing_data_collection 'Nonius COLLECT'
_computing_data_reduction 'Nonius DENZO (Otwinowski, Minor 1997)'
_computing_molecular_graphics 'SCHAKAL99 (E. Keller 1999)'
_computing_publication_material 'PLATON (A. L. Spek 1980-2004)'
_computing_structure_refinement 'SHELXL-97 (Sheldrick, 1997)'
_computing_structure_solution 'SHELXS-97 (Sheldrick, 1997)'
_diffrn_ambient_temperature 100(2)
_diffrn_measured_fraction_theta_full 0.931
_diffrn_measured_fraction_theta_max 0.931
_diffrn_measurement_device_type 'Nonius KappaCCD'
_diffrn_measurement_method Phi/Omega-Scans
_diffrn_radiation_monochromator graphite
_diffrn_radiation_source 'fine-focus sealed tube'
_diffrn_radiation_type MoK\a
_diffrn_radiation_wavelength 0.71073
_diffrn_reflns_av_R_equivalents 0.0450
_diffrn_reflns_av_sigmaI/netI 0.1267
_diffrn_reflns_limit_h_max 7
_diffrn_reflns_limit_h_min -7
_diffrn_reflns_limit_k_max 7
_diffrn_reflns_limit_k_min -7
_diffrn_reflns_limit_l_max 20
_diffrn_reflns_limit_l_min -21
_diffrn_reflns_number 3140
_diffrn_reflns_theta_full 27.00
_diffrn_reflns_theta_max 27.00
_diffrn_reflns_theta_min 1.19
_exptl_absorpt_coefficient_mu 0.106
_exptl_absorpt_correction_type none
_exptl_crystal_colour colourless
_exptl_crystal_density_diffrn 1.371
_exptl_crystal_density_method 'not measured'
_exptl_crystal_description platelet
_exptl_crystal_F_000 260
_exptl_crystal_size_max .3
_exptl_crystal_size_mid .3
_exptl_crystal_size_min .03
_refine_diff_density_max 0.285
_refine_diff_density_min -0.322
_refine_diff_density_rms 0.074
_refine_ls_extinction_method none
_refine_ls_goodness_of_fit_ref 1.006
_refine_ls_hydrogen_treatment refall
_refine_ls_matrix_type full
_refine_ls_number_parameters 226
_refine_ls_number_reflns 2381
_refine_ls_number_restraints 0
_refine_ls_restrained_S_all 1.006
_refine_ls_R_factor_all 0.1503
_refine_ls_R_factor_gt 0.0577
_refine_ls_shift/su_max 0.000
_refine_ls_shift/su_mean 0.000
_refine_ls_structure_factor_coef Fsqd
_refine_ls_weighting_details 'calc w=1/[\s^2^(Fo^2^)+(0.0793P)^2^+0.0000P] where P=(Fo^2^+2Fc^2^)/3'
_refine_ls_weighting_scheme calc
_refine_ls_wR_factor_gt 0.1191
_refine_ls_wR_factor_ref 0.1733
_reflns_number_gt 1226
_reflns_number_total 2381
_reflns_threshold_expression >2sigma(I)
_cod_data_source_file c3ra40555a.txt
_cod_data_source_block visk365
_cod_original_sg_symbol_H-M P-1
_cod_database_code 7238969

loop_
_symmetry_equiv_pos_as_xyz
'x, y, z'
'-x, -y, -z'

loop_
_atom_site_label
_atom_site_type_symbol
_atom_site_fract_x
_atom_site_fract_y
_atom_site_fract_z
_atom_site_U_iso_or_equiv
_atom_site_adp_type
_atom_site_occupancy
_atom_site_symmetry_multiplicity
_atom_site_calc_flag
O1 O 0.3933(4) 0.7014(4) 0.30039(12) 0.0263(6) Uani 1 1 d
O2 O 0.1671(4) 0.6168(4) 0.25176(12) 0.0271(6) Uani 1 1 d
O3 O 0.6297(4) 0.8949(4) 0.19513(12) 0.0236(6) Uani 1 1 d
O4 O 0.1780(5) 0.1933(4) 0.06625(14) 0.0314(7) Uani 1 1 d
O5 O -0.1959(4) 0.1463(4) 0.02747(13) 0.0250(6) Uani 1 1 d
C1 C 0.2380(7) 0.5558(6) 0.17658(18) 0.0234(8) Uani 1 1 d
C2 C 0.4227(7) 0.7848(6) 0.1441(2) 0.0237(8) Uani 1 1 d
C3 C 0.5663(6) 0.9261(5) 0.27417(18) 0.0237(9) Uani 1 1 d
C4 C 0.7956(7) 0.9742(7) 0.32162(19) 0.0254(9) Uani 1 1 d
C5 C 0.7729(8) 0.9879(6) 0.4103(2) 0.0278(9) Uani 1 1 d
C6 C 0.8215(8) 1.2306(6) 0.4452(2) 0.0302(9) Uani 1 1 d
C7 C 0.6879(8) 1.3575(6) 0.4053(2) 0.0316(9) Uani 1 1 d
C8 C 0.4464(7) 1.2015(6) 0.36401(19) 0.0278(9) Uani 1 1 d
C9 C 0.4698(7) 1.1141(6) 0.2812(2) 0.0255(9) Uani 1 1 d
C10 C 0.0121(6) 0.4417(5) 0.12583(18) 0.0212(8) Uani 1 1 d
C11 C 0.0064(7) 0.2490(5) 0.07120(18) 0.0228(8) Uani 1 1 d
C12 C -0.1672(8) 0.5093(7) 0.1268(2) 0.0293(9) Uani 1 1 d
H1 H 0.601(6) 0.871(5) 0.4237(16) 0.015(8) Uiso 1 1 d
H2 H 0.341(6) 1.061(5) 0.3952(17) 0.022(9) Uiso 1 1 d
H3 H 0.986(7) 1.327(5) 0.4445(17) 0.022(9) Uiso 1 1 d
H4 H 0.778(7) 1.214(6) 0.506(2) 0.042(10) Uiso 1 1 d
H5 H 0.309(7) 1.046(5) 0.2554(18) 0.025(9) Uiso 1 1 d
H6 H 0.491(6) 0.746(5) 0.0968(18) 0.021(9) Uiso 1 1 d
H7 H 0.337(6) 1.289(5) 0.3596(16) 0.017(8) Uiso 1 1 d
H8 H 0.885(7) 0.928(6) 0.435(2) 0.044(11) Uiso 1 1 d
H9 H 0.347(7) 0.894(6) 0.1331(19) 0.033(10) Uiso 1 1 d
H10 H 0.917(6) 1.118(6) 0.3064(18) 0.024(9) Uiso 1 1 d
H11 H 0.594(7) 1.253(6) 0.2530(19) 0.034(10) Uiso 1 1 d
H12 H 0.844(6) 0.846(6) 0.3039(18) 0.028(9) Uiso 1 1 d
H13 H 0.798(8) 1.465(7) 0.370(2) 0.055(13) Uiso 1 1 d
H14 H -0.308(7) 0.428(6) 0.0965(18) 0.028(10) Uiso 1 1 d
H15 H 0.660(8) 1.469(7) 0.447(2) 0.054(12) Uiso 1 1 d
H16 H 0.326(6) 0.449(5) 0.1821(17) 0.028(9) Uiso 1 1 d
H17 H -0.163(7) 0.642(6) 0.162(2) 0.045(11) Uiso 1 1 d
H18 H -0.178(7) 0.034(7) -0.004(2) 0.044(12) Uiso 1 1 d

loop_
_atom_site_aniso_label
_atom_site_aniso_U_11
_atom_site_aniso_U_22
_atom_site_aniso_U_33
_atom_site_aniso_U_23
_atom_site_aniso_U_13
_atom_site_aniso_U_12
O1 0.0250(15) 0.0227(12) 0.0262(12) 0.0024(10) -0.0044(11) 0.0055(11)
O2 0.0258(15) 0.0277(12) 0.0220(12) -0.0019(10) -0.0001(11) 0.0063(11)
O3 0.0195(14) 0.0265(12) 0.0226(12) -0.0024(9) -0.0002(10) 0.0082(11)
O4 0.0280(16) 0.0315(13) 0.0371(14) -0.0107(11) -0.0068(12) 0.0159(12)
O5 0.0230(15) 0.0250(12) 0.0250(12) -0.0049(10) 0.0001(11) 0.0090(11)
C1 0.027(2) 0.0229(18) 0.0224(17) -0.0003(14) 0.0045(16) 0.0124(17)
C2 0.022(2) 0.0220(18) 0.0249(18) -0.0011(15) -0.0001(16) 0.0071(16)
C3 0.029(2) 0.0187(17) 0.0202(16) 0.0012(13) 0.0011(15) 0.0068(16)
C4 0.022(2) 0.0243(19) 0.0292(19) -0.0024(16) -0.0006(16) 0.0090(18)
C5 0.028(2) 0.0266(19) 0.0313(19) 0.0009(16) -0.0015(17) 0.0137(18)
C6 0.030(3) 0.028(2) 0.030(2) -0.0037(16) -0.0025(18) 0.0107(19)
C7 0.035(3) 0.026(2) 0.035(2) -0.0030(18) -0.0028(19) 0.0149(19)
C8 0.031(2) 0.0275(19) 0.0283(19) 0.0010(16) 0.0017(17) 0.0158(18)
C9 0.023(2) 0.0230(18) 0.0288(19) -0.0006(16) 0.0003(17) 0.0089(17)
C10 0.020(2) 0.0197(17) 0.0222(17) 0.0024(14) 0.0027(15) 0.0070(15)
C11 0.024(2) 0.0176(17) 0.0228(17) 0.0028(14) 0.0017(16) 0.0055(16)
C12 0.026(2) 0.029(2) 0.030(2) -0.0023(17) -0.0008(18) 0.0093(18)

loop_
_atom_type_symbol
_atom_type_description
_atom_type_scat_dispersion_real
_atom_type_scat_dispersion_imag
_atom_type_scat_source
C C 0.0033 0.0016 'International Tables Vol C Tables 4.2.6.8 and 6.1.1.4'
H H 0.0000 0.0000 'International Tables Vol C Tables 4.2.6.8 and 6.1.1.4'
O O 0.0106 0.0060 'International Tables Vol C Tables 4.2.6.8 and 6.1.1.4'

loop_
_geom_angle_atom_site_label_1
_geom_angle_atom_site_label_2
_geom_angle_atom_site_label_3
_geom_angle
C3 O1 O2 109.3(2)
C1 O2 O1 104.1(2)
C2 O3 C3 113.1(3)
C11 O5 H18 107(3)
O2 C1 C10 107.8(3)
O2 C1 C2 106.8(3)
C10 C1 C2 112.0(3)
O2 C1 H16 111.4(17)
C10 C1 H16 112.2(18)
C2 C1 H16 106.6(18)
O3 C2 C1 110.8(3)
O3 C2 H6 103.4(19)
C1 C2 H6 108.4(17)
O3 C2 H9 111.5(19)
C1 C2 H9 111(2)
H6 C2 H9 111(3)
O1 C3 O3 108.8(2)
O1 C3 C4 103.2(2)
O3 C3 C4 104.3(3)
O1 C3 C9 112.2(3)
O3 C3 C9 111.4(3)
C4 C3 C9 116.3(3)
C3 C4 C5 116.0(3)
C3 C4 H10 107(2)
C5 C4 H10 108.3(19)
C3 C4 H12 104.6(19)
C5 C4 H12 112.3(18)
H10 C4 H12 108(3)
C6 C5 C4 115.2(3)
C6 C5 H1 109.1(17)
C4 C5 H1 107.7(16)
C6 C5 H8 111(2)
C4 C5 H8 108(2)
H1 C5 H8 106(3)
C5 C6 C7 115.8(3)
C5 C6 H3 110(2)
C7 C6 H3 108(2)
C5 C6 H4 108.3(19)
C7 C6 H4 110(2)
H3 C6 H4 105(3)
C8 C7 C6 116.6(3)
C8 C7 H13 110(2)
C6 C7 H13 108(3)
C8 C7 H15 109(2)
C6 C7 H15 108(2)
H13 C7 H15 103(3)
C7 C8 C9 114.8(3)
C7 C8 H2 112.5(17)
C9 C8 H2 108.9(17)
C7 C8 H7 111.1(17)
C9 C8 H7 106.5(16)
H2 C8 H7 102(3)
C3 C9 C8 116.5(3)
C3 C9 H5 106.3(19)
C8 C9 H5 109.0(19)
C3 C9 H11 104(2)
C8 C9 H11 108.1(18)
H5 C9 H11 113(3)
C12 C10 C11 121.6(3)
C12 C10 C1 123.5(3)
C11 C10 C1 114.9(3)
O4 C11 O5 123.1(3)
O4 C11 C10 122.4(3)
O5 C11 C10 114.5(3)
C10 C12 H14 121(2)
C10 C12 H17 122(2)
H14 C12 H17 117(3)

loop_
_geom_bond_atom_site_label_1
_geom_bond_atom_site_label_2
_geom_bond_distance
O1 C3 1.437(4)
O1 O2 1.481(3)
O2 C1 1.448(4)
O3 C2 1.421(4)
O3 C3 1.438(4)
O4 C11 1.232(4)
O5 C11 1.327(4)
O5 H18 0.91(4)
C1 C10 1.500(5)
C1 C2 1.518(5)
C1 H16 1.03(4)
C2 H6 0.98(3)
C2 H9 1.00(4)
C3 C4 1.517(5)
C3 C9 1.524(5)
C4 C5 1.529(5)
C4 H10 0.93(3)
C4 H12 1.00(4)
C5 C6 1.517(5)
C5 H1 1.02(3)
C5 H8 1.01(4)
C6 C7 1.532(5)
C6 H3 0.91(3)
C6 H4 1.08(4)
C7 C8 1.520(5)
C7 H13 0.96(4)
C7 H15 1.04(4)
C8 C9 1.532(5)
C8 H2 1.01(3)
C8 H7 1.03(3)
C9 H5 0.98(3)
C9 H11 1.01(4)
C10 C12 1.324(5)
C10 C11 1.487(5)
C12 H14 0.93(3)
C12 H17 1.00(4)

loop_
_geom_torsion_atom_site_label_1
_geom_torsion_atom_site_label_2
_geom_torsion_atom_site_label_3
_geom_torsion_atom_site_label_4
_geom_torsion
C3 O1 O2 C1 70.5(3)
O1 O2 C1 C10 173.6(2)
O1 O2 C1 C2 -65.9(3)
C3 O3 C2 C1 -52.6(4)
O2 C1 C2 O3 59.4(4)
C10 C1 C2 O3 177.2(3)
O2 O1 C3 O3 -62.8(3)
O2 O1 C3 C4 -173.1(2)
O2 O1 C3 C9 60.9(3)
C2 O3 C3 O1 54.0(3)
C2 O3 C3 C4 163.7(3)
C2 O3 C3 C9 -70.2(3)
O1 C3 C4 C5 -59.9(4)
O3 C3 C4 C5 -173.5(3)
C9 C3 C4 C5 63.5(4)
C3 C4 C5 C6 -87.7(4)
C4 C5 C6 C7 48.7(5)
C5 C6 C7 C8 27.5(5)
C6 C7 C8 C9 -83.1(4)
O1 C3 C9 C8 70.2(4)
O3 C3 C9 C8 -167.6(3)
C4 C3 C9 C8 -48.4(4)
C7 C8 C9 C3 72.0(4)
O2 C1 C10 C12 37.2(4)
C2 C1 C10 C12 -79.9(4)
O2 C1 C10 C11 -144.8(3)
C2 C1 C10 C11 98.0(3)
C12 C10 C11 O4 175.6(3)
C1 C10 C11 O4 -2.4(4)
C12 C10 C11 O5 -3.1(4)
C1 C10 C11 O5 178.9(2)
